data_2016914
loop_
_publ_author_name
'Cen, Zhong-Min'
'Li, Fa-Si'
'Ni, Qing-Ling'
'Wang, Xiu-Jian'
'Li, Bin'

_publ_section_title
;
 A double-layered zinc(II) coordination polymer with the ligand
 3,5-bis(carboxylatomethoxy)benzoate
;
_journal_coeditor_code DN3100
_journal_issue 1
_journal_name_full 'Acta Crystallographica Section C'
_journal_page_first m17
_journal_page_last m20
_journal_paper_doi 10.1107/S0108270108039802
_journal_volume 65
_journal_year 2009
_chemical_formula_iupac '[Zn3 (C11 H7 O8)2 (H2 O)6]'
_chemical_formula_moiety 'C22 H26 O22 Zn3'
_chemical_formula_sum 'C22 H26 O22 Zn3'
_chemical_formula_weight 838.54
_chemical_name_systematic
;
poly[hexaaquabis[\m~4~-3,5-bis(carboxylatomethoxy)benzoato]trizinc(II)]
;
_space_group_IT_number 14
_symmetry_cell_setting monoclinic
_symmetry_space_group_name_Hall '-P 2yn'
_symmetry_space_group_name_H-M 'P 1 21/n 1'
_atom_sites_solution_hydrogens geom
_atom_sites_solution_primary direct
_atom_sites_solution_secondary difmap
_audit_creation_method SHELXL97
_cell_angle_alpha 90.00
_cell_angle_beta 90.261(2)
_cell_angle_gamma 90.00
_cell_formula_units_Z 2
_cell_length_a 8.0458(9)
_cell_length_b 14.2074(16)
_cell_length_c 12.1692(13)
_cell_measurement_reflns_used 4284
_cell_measurement_temperature 173(2)
_cell_measurement_theta_max 27.00
_cell_measurement_theta_min 2.87
_cell_volume 1391.0(3)
_computing_cell_refinement 'SAINT (Bruker, 1998)'
_computing_data_collection 'SMART (Bruker, 1998)'
_computing_data_reduction 'SAINT (Bruker, 1998)'
_computing_molecular_graphics
;
PLATON (Spek, 2003), DIAMOND (Brandenburg, 1999) and
CAMERON (Watkin <i>et al.</i>,  1993)
;
_computing_publication_material 'SHELXTL (Sheldrick, 2008)'
_computing_structure_refinement 'SHELXL97 (Sheldrick, 2008)'
_computing_structure_solution 'SHELXS97 (Sheldrick, 2008)'
_diffrn_ambient_temperature 173(2)
_diffrn_measured_fraction_theta_full 0.986
_diffrn_measured_fraction_theta_max 0.986
_diffrn_measurement_device_type 'Bruker SMART CCD area-detector'
_diffrn_measurement_method \w
_diffrn_radiation_monochromator graphite
_diffrn_radiation_source 'fine-focus sealed tube'
_diffrn_radiation_type MoK\a
_diffrn_radiation_wavelength 0.71073
_diffrn_reflns_av_R_equivalents 0.0213
_diffrn_reflns_av_sigmaI/netI 0.0274
_diffrn_reflns_limit_h_max 10
_diffrn_reflns_limit_h_min -5
_diffrn_reflns_limit_k_max 17
_diffrn_reflns_limit_k_min -18
_diffrn_reflns_limit_l_max 15
_diffrn_reflns_limit_l_min -15
_diffrn_reflns_number 7056
_diffrn_reflns_theta_full 27.03
_diffrn_reflns_theta_max 27.03
_diffrn_reflns_theta_min 2.20
_exptl_absorpt_coefficient_mu 2.669
_exptl_absorpt_correction_T_max 0.602
_exptl_absorpt_correction_T_min 0.342
_exptl_absorpt_correction_type multi-scan
_exptl_absorpt_process_details '(SADABS; Bruker, 1998)'
_exptl_crystal_colour colourless
_exptl_crystal_density_diffrn 2.002
_exptl_crystal_density_method 'not measured'
_exptl_crystal_description block
_exptl_crystal_F_000 848
_exptl_crystal_size_max 0.42
_exptl_crystal_size_mid 0.37
_exptl_crystal_size_min 0.19
_refine_diff_density_max 0.959
_refine_diff_density_min -0.544
_refine_ls_extinction_method none
_refine_ls_goodness_of_fit_ref 1.054
_refine_ls_hydrogen_treatment constr
_refine_ls_matrix_type full
_refine_ls_number_parameters 214
_refine_ls_number_reflns 3006
_refine_ls_number_restraints 0
_refine_ls_restrained_S_all 1.054
_refine_ls_R_factor_all 0.0382
_refine_ls_R_factor_gt 0.0308
_refine_ls_shift/su_max 0.000
_refine_ls_shift/su_mean 0.000
_refine_ls_structure_factor_coef Fsqd
_refine_ls_weighting_details 'calc w = 1/[\s^2^(Fo^2^)+(0.0470P)^2^+1.5975P] where P=(Fo^2^+2Fc^2^)/3'
_refine_ls_weighting_scheme calc
_refine_ls_wR_factor_gt 0.0815
_refine_ls_wR_factor_ref 0.0863
_reflns_number_gt 2581
_reflns_number_total 3006
_reflns_threshold_expression I>2\s(I)
_cod_data_source_file dn3100.cif
_cod_data_source_block I
_cod_original_sg_symbol_H-M 'P 21/n'
_cod_database_code 2016914
_cod_database_fobs_code 2016914

loop_
_symmetry_equiv_pos_as_xyz
'x, y, z'
'-x+1/2, y+1/2, -z+1/2'
'-x, -y, -z'
'x-1/2, -y-1/2, z-1/2'

loop_
_atom_site_type_symbol
_atom_site_label
_atom_site_fract_x
_atom_site_fract_y
_atom_site_fract_z
_atom_site_U_iso_or_equiv
_atom_site_adp_type
_atom_site_calc_flag
_atom_site_refinement_flags
_atom_site_occupancy
_atom_site_disorder_assembly
_atom_site_disorder_group
Zn Zn1 0.64316(4) 0.72251(2) 0.17782(2) 0.01618(11) Uani d . 1 . .
Zn Zn2 0.5000 0.5000 0.5000 0.01854(12) Uani d S 1 . .
O O1 1.0033(3) 0.57204(14) -0.35796(16) 0.0229(4) Uani d . 1 . .
O O2 1.0332(2) 0.68060(13) -0.22726(15) 0.0184(4) Uani d . 1 . .
O O3 0.7867(2) 0.28827(13) -0.14645(16) 0.0199(4) Uani d . 1 . .
O O4 1.0984(3) 0.24290(15) -0.34770(16) 0.0222(4) Uani d . 1 . .
O O5 1.1177(2) 0.25985(14) -0.16619(15) 0.0181(4) Uani d . 1 . .
O O6 0.6960(2) 0.55177(13) 0.08566(15) 0.0186(4) Uani d . 1 . .
O O7 0.5646(3) 0.62160(13) 0.27068(15) 0.0220(4) Uani d . 1 . .
O O8 0.5101(3) 0.47830(14) 0.33331(16) 0.0217(4) Uani d . 1 . .
O O9 0.5752(3) 0.76831(14) 0.03126(16) 0.0247(4) Uani d . 1 . .
H H9A 0.5485 0.8239 0.0493 0.037 Uiso d R 1 . .
H H9B 0.5289 0.7549 -0.0298 0.037 Uiso d R 1 . .
O O10 0.5310(4) 0.35424(17) 0.51517(19) 0.0478(7) Uani d . 1 . .
H H10A 0.5326 0.3166 0.4608 0.072 Uiso d R 1 . .
H H10B 0.4596 0.3334 0.5603 0.072 Uiso d R 1 . .
O O11 0.7595(3) 0.5174(2) 0.4939(2) 0.0514(8) Uani d . 1 . .
H H11A 0.8146 0.5433 0.5459 0.077 Uiso d R 1 . .
H H11B 0.7732 0.4576 0.5017 0.077 Uiso d R 1 . .
C C1 0.8994(3) 0.53836(19) -0.1798(2) 0.0150(5) Uani d . 1 . .
C C2 0.8819(3) 0.44336(19) -0.2071(2) 0.0174(5) Uani d . 1 . .
H H2 0.9189 0.4208 -0.2744 0.021 Uiso calc R 1 . .
C C3 0.8079(3) 0.38322(18) -0.1316(2) 0.0160(5) Uani d . 1 . .
C C4 0.7476(3) 0.41724(18) -0.0324(2) 0.0160(5) Uani d . 1 . .
H H4 0.6983 0.3766 0.0176 0.019 Uiso calc R 1 . .
C C5 0.7616(3) 0.51305(18) -0.0087(2) 0.0154(5) Uani d . 1 . .
C C6 0.8408(3) 0.57380(18) -0.0809(2) 0.0161(5) Uani d . 1 . .
H H6 0.8543 0.6371 -0.0634 0.019 Uiso calc R 1 . .
C C7 0.9851(3) 0.60155(18) -0.2611(2) 0.0161(5) Uani d . 1 . .
C C8 0.8479(3) 0.2495(2) -0.2458(2) 0.0196(6) Uani d . 1 . .
H H8A 0.7999 0.2840 -0.3070 0.023 Uiso calc R 1 . .
H H8B 0.8107 0.1848 -0.2515 0.023 Uiso calc R 1 . .
C C9 1.0352(3) 0.25173(18) -0.2559(2) 0.0167(5) Uani d . 1 . .
C C10 0.6224(3) 0.48551(18) 0.1594(2) 0.0159(5) Uani d . 1 . .
H H10C 0.7036 0.4378 0.1789 0.019 Uiso calc R 1 . .
H H10D 0.5298 0.4545 0.1231 0.019 Uiso calc R 1 . .
C C11 0.5621(3) 0.53333(18) 0.2618(2) 0.0166(5) Uani d . 1 . .

loop_
_atom_site_aniso_label
_atom_site_aniso_U_11
_atom_site_aniso_U_22
_atom_site_aniso_U_33
_atom_site_aniso_U_12
_atom_site_aniso_U_13
_atom_site_aniso_U_23
Zn1 0.01836(17) 0.01714(17) 0.01307(17) -0.00019(11) 0.00296(11) 0.00069(11)
Zn2 0.0232(2) 0.0190(2) 0.0135(2) -0.00064(17) 0.00466(17) -0.00293(16)
O1 0.0308(11) 0.0223(10) 0.0155(10) -0.0027(8) 0.0078(8) -0.0010(8)
O2 0.0224(10) 0.0170(9) 0.0157(9) -0.0043(8) 0.0027(7) 0.0008(7)
O3 0.0245(10) 0.0148(9) 0.0204(10) -0.0035(8) 0.0085(8) -0.0039(7)
O4 0.0247(10) 0.0273(10) 0.0147(10) 0.0045(8) 0.0011(8) -0.0024(8)
O5 0.0180(9) 0.0219(10) 0.0144(9) -0.0022(7) -0.0009(7) 0.0010(7)
O6 0.0282(10) 0.0136(9) 0.0141(9) -0.0015(8) 0.0084(7) -0.0016(7)
O7 0.0344(11) 0.0159(9) 0.0157(9) -0.0014(8) 0.0089(8) -0.0016(7)
O8 0.0332(11) 0.0187(9) 0.0132(9) -0.0028(8) 0.0055(8) -0.0008(7)
O9 0.0346(12) 0.0239(11) 0.0157(10) 0.0006(9) -0.0050(8) -0.0015(8)
O10 0.095(2) 0.0257(12) 0.0226(12) 0.0065(13) 0.0228(13) -0.0015(9)
O11 0.0246(12) 0.092(2) 0.0381(15) -0.0032(13) 0.0022(10) -0.0332(14)
C1 0.0129(11) 0.0182(13) 0.0141(12) 0.0017(10) 0.0011(9) 0.0009(10)
C2 0.0186(12) 0.0193(13) 0.0142(12) 0.0010(10) 0.0030(10) -0.0011(10)
C3 0.0144(12) 0.0136(12) 0.0198(13) 0.0008(9) 0.0013(10) -0.0008(10)
C4 0.0179(12) 0.0139(12) 0.0164(13) -0.0020(10) 0.0030(10) 0.0024(10)
C5 0.0182(12) 0.0162(12) 0.0117(12) 0.0023(10) 0.0015(10) -0.0009(9)
C6 0.0161(12) 0.0148(12) 0.0173(13) -0.0001(10) 0.0006(10) -0.0005(10)
C7 0.0131(12) 0.0185(12) 0.0165(13) 0.0018(10) 0.0017(9) 0.0027(10)
C8 0.0202(13) 0.0180(12) 0.0205(14) -0.0014(10) 0.0018(10) -0.0055(10)
C9 0.0217(13) 0.0110(11) 0.0174(13) 0.0005(10) -0.0015(10) 0.0000(10)
C10 0.0192(13) 0.0149(12) 0.0136(12) -0.0008(10) 0.0025(10) 0.0001(10)
C11 0.0182(13) 0.0175(13) 0.0140(12) 0.0003(10) -0.0014(10) -0.0004(10)

loop_
_atom_type_symbol
_atom_type_description
_atom_type_scat_dispersion_real
_atom_type_scat_dispersion_imag
_atom_type_scat_source
C C 0.0033 0.0016 'International Tables Vol C Tables 4.2.6.8 and 6.1.1.4'
H H 0.0000 0.0000 'International Tables Vol C Tables 4.2.6.8 and 6.1.1.4'
O O 0.0106 0.0060 'International Tables Vol C Tables 4.2.6.8 and 6.1.1.4'
Zn Zn 0.2839 1.4301 'International Tables Vol C Tables 4.2.6.8 and 6.1.1.4'

loop_
_geom_angle_atom_site_label_1
_geom_angle_atom_site_label_2
_geom_angle_atom_site_label_3
_geom_angle_site_symmetry_1
_geom_angle_site_symmetry_3
_geom_angle
_geom_angle_publ_flag
O7 Zn1 O5 . 3_765 117.63(9) y
O7 Zn1 O9 . . 133.07(9) y
O5 Zn1 O9 3_765 . 99.31(8) y
O7 Zn1 O2 . 4_576 91.50(8) y
O5 Zn1 O2 3_765 4_576 113.10(8) y
O9 Zn1 O2 . 4_576 99.97(8) y
O8 Zn2 O10 3_666 . 93.82(8) y
O8 Zn2 O10 . . 86.18(8) y
O8 Zn2 O11 . 3_666 93.48(9) y
O8 Zn2 O11 . . 86.52(9) y
O10 Zn2 O11 . . 90.07(12) y
O10 Zn2 O11 3_666 . 89.93(12) y
C7 O2 Zn1 . 4_675 124.09(17) ?
C3 O3 C8 . . 116.7(2) ?
C9 O5 Zn1 . 3_765 117.29(17) ?
C5 O6 C10 . . 114.86(19) ?
C11 O7 Zn1 . . 133.91(17) ?
C11 O8 Zn2 . . 127.72(18) ?
Zn1 O9 H9A . . 98.2 ?
Zn1 O9 H9B . . 146.5 ?
H9A O9 H9B . . 108.9 ?
Zn2 O10 H10A . . 123.7 ?
Zn2 O10 H10B . . 108.7 ?
H10A O10 H10B . . 107.3 ?
Zn2 O11 H11A . . 122.4 ?
Zn2 O11 H11B . . 90.4 ?
H11A O11 H11B . . 106.1 ?
C6 C1 C2 . . 121.4(2) ?
C6 C1 C7 . . 120.8(2) ?
C2 C1 C7 . . 117.8(2) ?
C3 C2 C1 . . 118.7(2) ?
C3 C2 H2 . . 120.7 ?
C1 C2 H2 . . 120.7 ?
O3 C3 C4 . . 114.4(2) ?
O3 C3 C2 . . 124.8(2) ?
C4 C3 C2 . . 120.8(2) ?
C3 C4 C5 . . 119.4(2) ?
C3 C4 H4 . . 120.3 ?
C5 C4 H4 . . 120.3 ?
O6 C5 C6 . . 117.2(2) ?
O6 C5 C4 . . 122.0(2) ?
C6 C5 C4 . . 120.8(2) ?
C5 C6 C1 . . 118.8(2) ?
C5 C6 H6 . . 120.6 ?
C1 C6 H6 . . 120.6 ?
O2 C7 O1 . . 124.5(2) ?
O2 C7 C1 . . 117.3(2) ?
O1 C7 C1 . . 118.2(2) ?
O3 C8 C9 . . 114.3(2) ?
O3 C8 H8A . . 108.7 ?
C9 C8 H8A . . 108.7 ?
O3 C8 H8B . . 108.7 ?
C9 C8 H8B . . 108.7 ?
H8A C8 H8B . . 107.6 ?
O4 C9 O5 . . 124.5(3) ?
O4 C9 C8 . . 119.0(2) ?
O5 C9 C8 . . 116.4(2) ?
O6 C10 C11 . . 111.0(2) ?
O6 C10 H10C . . 109.4 ?
C11 C10 H10C . . 109.4 ?
O6 C10 H10D . . 109.4 ?
C11 C10 H10D . . 109.4 ?
H10C C10 H10D . . 108.0 ?
O8 C11 O7 . . 124.8(2) ?
O8 C11 C10 . . 114.0(2) ?
O7 C11 C10 . . 121.1(2) ?

loop_
_geom_bond_atom_site_label_1
_geom_bond_atom_site_label_2
_geom_bond_site_symmetry_2
_geom_bond_distance
_geom_bond_publ_flag
Zn1 O7 . 1.9335(19) y
Zn1 O5 3_765 1.9457(19) y
Zn1 O9 . 1.973(2) y
Zn1 O2 4_576 2.0051(18) y
Zn2 O8 . 2.0537(19) y
Zn2 O10 . 2.094(2) y
Zn2 O11 . 2.104(2) y
O1 C7 . 1.260(3) ?
O2 C7 . 1.257(3) ?
O2 Zn1 4_675 2.0051(18) ?
O3 C3 . 1.372(3) ?
O3 C8 . 1.419(3) ?
O4 C9 . 1.235(3) ?
O5 C9 . 1.281(3) ?
O5 Zn1 3_765 1.9457(19) ?
O6 C5 . 1.380(3) ?
O6 C10 . 1.431(3) ?
O7 C11 . 1.259(3) ?
O8 C11 . 1.244(3) ?
O9 H9A . 0.8485 ?
O9 H9B . 0.8511 ?
O10 H10A . 0.8510 ?
O10 H10B . 0.8501 ?
O11 H11A . 0.8539 ?
O11 H11B . 0.8615 ?
C1 C6 . 1.389(4) ?
C1 C2 . 1.397(4) ?
C1 C7 . 1.505(4) ?
C2 C3 . 1.390(4) ?
C2 H2 . 0.9300 ?
C3 C4 . 1.390(4) ?
C4 C5 . 1.396(3) ?
C4 H4 . 0.9300 ?
C5 C6 . 1.389(4) ?
C6 H6 . 0.9300 ?
C8 C9 . 1.513(4) ?
C8 H8A . 0.9700 ?
C8 H8B . 0.9700 ?
C10 C11 . 1.501(4) ?
C10 H10C . 0.9700 ?
C10 H10D . 0.9700 ?

loop_
_geom_hbond_atom_site_label_D
_geom_hbond_atom_site_label_H
_geom_hbond_atom_site_label_A
_geom_hbond_site_symmetry_A
_geom_hbond_distance_DH
_geom_hbond_distance_HA
_geom_hbond_distance_DA
_geom_hbond_angle_DHA
O9 H9A O1 4_576 0.85 1.90 2.703(3) 158.5
O9 H9B O4 2_654 0.85 1.81 2.654(3) 169.2
O10 H10A O5 4_566 0.85 2.01 2.828(3) 160.6
O10 H10B O7 3_666 0.85 2.16 2.742(3) 125.2
O11 H11A O1 1_556 0.85 1.96 2.769(3) 158.7
O11 H11B O10 . 0.86 2.45 2.970(4) 119.8
